data_4312976
loop_
_publ_author_name
'John F. Berry'
'F. Albert Cotton'
'Peng Lei'
'Carlos A. Murillo'

_publ_section_title
;
 Further Structural and Magnetic Studies of Tricopper Dipyridylamido
 Complexes
;
_journal_name_full 'Inorganic Chemistry'
_journal_page_first 377
_journal_page_last 382
_journal_paper_doi 10.1021/ic025957c
_journal_volume 42
_journal_year 2003
_chemical_formula_sum 'C40 H32 B2 Cu3 F8 N12'
_chemical_formula_weight 1045.02
_chemical_name_systematic
; 
 ? 
;
_space_group_IT_number 14
_symmetry_cell_setting monoclinic
_symmetry_space_group_name_Hall '-P 2ybc'
_symmetry_space_group_name_H-M 'P 1 21/c 1'
_atom_sites_solution_hydrogens geom
_atom_sites_solution_primary direct
_atom_sites_solution_secondary difmap
_audit_creation_method SHELXL-97
_cell_angle_alpha 90.00
_cell_angle_beta 103.050(2)
_cell_angle_gamma 90.00
_cell_formula_units_Z 4
_cell_length_a 14.3757(17)
_cell_length_b 16.794(2)
_cell_length_c 17.694(2)
_cell_measurement_reflns_used 6255
_cell_measurement_temperature 293(2)
_cell_measurement_theta_max 54.4
_cell_measurement_theta_min 4.7
_cell_volume 4161.5(8)
_computing_cell_refinement 'Bruker SAINT'
_computing_data_collection 'Bruker SMART'
_computing_data_reduction 'Bruker SAINT'
_computing_structure_refinement 'SHELXL-97 (Sheldrick, 1997)'
_computing_structure_solution 'SHELXS-97 (Sheldrick, 1990)'
_diffrn_ambient_temperature 293(2)
_diffrn_measured_fraction_theta_full 0.999
_diffrn_measured_fraction_theta_max 0.999
_diffrn_measurement_device_type 'Bruker SMART 1000'
_diffrn_measurement_method \w-scans
_diffrn_radiation_monochromator graphite
_diffrn_radiation_source 'normal-focus sealed tube'
_diffrn_radiation_type MoK\a
_diffrn_radiation_wavelength 0.71073
_diffrn_reflns_av_R_equivalents 0.0485
_diffrn_reflns_av_sigmaI/netI 0.0534
_diffrn_reflns_limit_h_max 15
_diffrn_reflns_limit_h_min -14
_diffrn_reflns_limit_k_max 18
_diffrn_reflns_limit_k_min -12
_diffrn_reflns_limit_l_max 19
_diffrn_reflns_limit_l_min -19
_diffrn_reflns_number 17110
_diffrn_reflns_theta_full 22.50
_diffrn_reflns_theta_max 22.50
_diffrn_reflns_theta_min 1.69
_diffrn_standards_number 0
_exptl_absorpt_coefficient_mu 1.603
_exptl_absorpt_correction_T_max 0.95
_exptl_absorpt_correction_T_min 0.726
_exptl_absorpt_correction_type multi-scan
_exptl_crystal_colour 'dark blue'
_exptl_crystal_density_diffrn 1.668
_exptl_crystal_density_method 'not measured'
_exptl_crystal_description needle
_exptl_crystal_F_000 2100
_exptl_crystal_size_max 0.2
_exptl_crystal_size_mid 0.15
_exptl_crystal_size_min 0.14
_refine_diff_density_max 1.460
_refine_diff_density_min -0.736
_refine_diff_density_rms 0.117
_refine_ls_extinction_method none
_refine_ls_goodness_of_fit_ref 1.044
_refine_ls_hydrogen_treatment noref
_refine_ls_matrix_type full
_refine_ls_number_parameters 586
_refine_ls_number_reflns 5442
_refine_ls_number_restraints 0
_refine_ls_restrained_S_all 1.044
_refine_ls_R_factor_all 0.0669
_refine_ls_R_factor_gt 0.0460
_refine_ls_shift/su_max 0.017
_refine_ls_shift/su_mean 0.002
_refine_ls_structure_factor_coef Fsqd
_refine_ls_weighting_details 'calc w=1/[\s^2^(Fo^2^)+(0.0841P)^2^+0.0643P] where P=(Fo^2^+2Fc^2^)/3'
_refine_ls_weighting_scheme calc
_refine_ls_wR_factor_gt 0.1168
_refine_ls_wR_factor_ref 0.1323
_reflns_number_gt 4155
_reflns_number_total 5442
_reflns_threshold_expression I>2sigma(I)
_cod_data_source_file ic025957c_s4.cif
_cod_data_source_block xl
_cod_depositor_comments
;
The following automatic conversions were performed:

'_symmetry_cell_setting' value 'Monoclinic' changed to 'monoclinic'
according to the built-in table from CIF Core dictionary named
'cif_core.dic' version 2.4.1 from 2010-06-29.

Automatic conversion script
Id: cif_fix_values 1646 2011-03-28 12:23:43Z adriana 
;
_cod_original_cell_volume 4161.5(9)
_cod_database_code 4312976

loop_
_symmetry_equiv_pos_as_xyz
'x, y, z'
'-x, y+1/2, -z+1/2'
'-x, -y, -z'
'x, -y-1/2, z-1/2'

loop_
_atom_site_label
_atom_site_type_symbol
_atom_site_fract_x
_atom_site_fract_y
_atom_site_fract_z
_atom_site_U_iso_or_equiv
_atom_site_adp_type
_atom_site_occupancy
_atom_site_symmetry_multiplicity
_atom_site_calc_flag
_atom_site_refinement_flags
_atom_site_disorder_assembly
_atom_site_disorder_group
Cu1 Cu 0.62317(4) 0.00627(4) 0.30221(3) 0.0246(2) Uani 1 1 d . . .
Cu2 Cu 0.75412(4) 0.02664(3) 0.24059(3) 0.0227(2) Uani 1 1 d . . .
Cu3 Cu 0.88426(4) 0.04807(4) 0.17833(3) 0.0241(2) Uani 1 1 d . . .
N2 N 0.8341(3) 0.0736(2) 0.3352(2) 0.0259(9) Uani 1 1 d . . .
N5 N 0.6798(3) -0.0193(2) 0.1422(2) 0.0303(10) Uani 1 1 d . . .
N8 N 0.7013(3) 0.1322(2) 0.2079(2) 0.0260(9) Uani 1 1 d . . .
N11 N 0.8000(3) -0.0811(2) 0.2745(2) 0.0274(10) Uani 1 1 d . . .
N1 N 0.6950(3) 0.0906(2) 0.3795(2) 0.0258(9) Uani 1 1 d . . .
C11 C 0.7877(3) 0.1114(3) 0.3847(3) 0.0272(12) Uani 1 1 d . . .
C12 C 0.8290(4) 0.1723(3) 0.4373(3) 0.0332(13) Uani 1 1 d . . .
H12 H 0.8910 0.1894 0.4388 0.040 Uiso 1 1 calc R . .
C13 C 0.7782(4) 0.2061(3) 0.4857(3) 0.0388(14) Uani 1 1 d . . .
H13 H 0.8058 0.2451 0.5211 0.047 Uiso 1 1 calc R . .
C14 C 0.6846(4) 0.1813(3) 0.4814(3) 0.0397(14) Uani 1 1 d . . .
H14 H 0.6492 0.2021 0.5149 0.048 Uiso 1 1 calc R . .
C15 C 0.6462(4) 0.1261(3) 0.4273(3) 0.0353(13) Uani 1 1 d . . .
H15 H 0.5827 0.1118 0.4229 0.042 Uiso 1 1 calc R . .
N3 N 0.9683(3) 0.0487(2) 0.2866(2) 0.0263(10) Uani 1 1 d . . .
C31 C 0.9320(3) 0.0636(3) 0.3499(3) 0.0252(11) Uani 1 1 d . . .
C32 C 0.9933(3) 0.0620(3) 0.4233(3) 0.0304(12) Uani 1 1 d . . .
H32 H 0.9694 0.0730 0.4668 0.036 Uiso 1 1 calc R . .
C33 C 1.0884(4) 0.0442(3) 0.4322(3) 0.0355(13) Uani 1 1 d . . .
H33 H 1.1283 0.0423 0.4815 0.043 Uiso 1 1 calc R . .
C34 C 1.1251(3) 0.0292(3) 0.3669(3) 0.0344(13) Uani 1 1 d . . .
H34 H 1.1895 0.0180 0.3714 0.041 Uiso 1 1 calc R . .
C35 C 1.0629(3) 0.0315(3) 0.2963(3) 0.0296(12) Uani 1 1 d . . .
H35 H 1.0862 0.0208 0.2524 0.036 Uiso 1 1 calc R . .
N4 N 0.5835(3) -0.0788(2) 0.2151(2) 0.0274(10) Uani 1 1 d . . .
C41 C 0.6173(3) -0.0798(3) 0.1489(3) 0.0283(12) Uani 1 1 d . . .
C42 C 0.5947(4) -0.1433(3) 0.0963(3) 0.0362(13) Uani 1 1 d . . .
H42 H 0.6193 -0.1444 0.0520 0.043 Uiso 1 1 calc R . .
C43 C 0.5370(4) -0.2030(3) 0.1100(3) 0.0449(15) Uani 1 1 d . . .
H43 H 0.5209 -0.2445 0.0747 0.054 Uiso 1 1 calc R . .
C44 C 0.5016(4) -0.2017(3) 0.1777(3) 0.0441(15) Uani 1 1 d . . .
H44 H 0.4616 -0.2418 0.1882 0.053 Uiso 1 1 calc R . .
C45 C 0.5278(3) -0.1401(3) 0.2273(3) 0.0346(13) Uani 1 1 d . . .
H45 H 0.5059 -0.1399 0.2729 0.041 Uiso 1 1 calc R . .
N6 N 0.7829(3) 0.0441(2) 0.0783(2) 0.0265(10) Uani 1 1 d . . .
C61 C 0.6976(3) 0.0076(3) 0.0732(3) 0.0287(12) Uani 1 1 d . . .
C62 C 0.6315(4) 0.0050(3) 0.0015(3) 0.0411(14) Uani 1 1 d . . .
H62 H 0.5736 -0.0213 -0.0027 0.049 Uiso 1 1 calc R . .
C63 C 0.6521(4) 0.0410(3) -0.0621(3) 0.0419(14) Uani 1 1 d . . .
H63 H 0.6081 0.0392 -0.1096 0.050 Uiso 1 1 calc R . .
C64 C 0.7383(4) 0.0802(3) -0.0561(3) 0.0432(15) Uani 1 1 d . . .
H64 H 0.7529 0.1061 -0.0985 0.052 Uiso 1 1 calc R . .
C65 C 0.8010(4) 0.0792(3) 0.0146(3) 0.0350(13) Uani 1 1 d . . .
H65 H 0.8597 0.1043 0.0191 0.042 Uiso 1 1 calc R . .
N7 N 0.5552(3) 0.0915(2) 0.2292(2) 0.0285(10) Uani 1 1 d . . .
C71 C 0.6040(3) 0.1428(3) 0.1930(3) 0.0262(11) Uani 1 1 d . . .
C72 C 0.5534(3) 0.1983(3) 0.1397(3) 0.0345(13) Uani 1 1 d . . .
H72 H 0.5864 0.2328 0.1139 0.041 Uiso 1 1 calc R . .
C73 C 0.4550(3) 0.2019(3) 0.1254(3) 0.0370(13) Uani 1 1 d . . .
H73 H 0.4215 0.2393 0.0909 0.044 Uiso 1 1 calc R . .
C74 C 0.4068(4) 0.1494(3) 0.1629(3) 0.0398(14) Uani 1 1 d . . .
H74 H 0.3406 0.1511 0.1542 0.048 Uiso 1 1 calc R . .
C75 C 0.4574(3) 0.0955(3) 0.2125(3) 0.0337(13) Uani 1 1 d . . .
H75 H 0.4243 0.0594 0.2365 0.040 Uiso 1 1 calc R . .
N9 N 0.8518(3) 0.1669(2) 0.1905(2) 0.0249(9) Uani 1 1 d . . .
C91 C 0.7646(3) 0.1921(3) 0.2008(3) 0.0269(12) Uani 1 1 d . . .
C92 C 0.7483(3) 0.2729(3) 0.2101(3) 0.0334(13) Uani 1 1 d . . .
H92 H 0.6903 0.2899 0.2194 0.040 Uiso 1 1 calc R . .
C93 C 0.8178(3) 0.3275(3) 0.2054(3) 0.0382(13) Uani 1 1 d . . .
H93 H 0.8060 0.3816 0.2094 0.046 Uiso 1 1 calc R . .
C94 C 0.9057(3) 0.3020(3) 0.1949(3) 0.0363(13) Uani 1 1 d . . .
H94 H 0.9535 0.3383 0.1919 0.044 Uiso 1 1 calc R . .
C95 C 0.9202(3) 0.2225(3) 0.1892(3) 0.0289(12) Uani 1 1 d . . .
H95 H 0.9799 0.2052 0.1840 0.035 Uiso 1 1 calc R . .
N10 N 0.7061(2) -0.0778(2) 0.3651(2) 0.0256(9) Uani 1 1 d . . .
C101 C 0.7785(3) -0.1135(3) 0.3400(3) 0.0273(12) Uani 1 1 d . . .
C102 C 0.8285(4) -0.1761(3) 0.3838(3) 0.0321(12) Uani 1 1 d . . .
H102 H 0.8791 -0.2002 0.3678 0.038 Uiso 1 1 calc R . .
C103 C 0.8035(4) -0.2019(3) 0.4496(3) 0.0347(13) Uani 1 1 d . . .
H103 H 0.8353 -0.2448 0.4772 0.042 Uiso 1 1 calc R . .
C104 C 0.7307(3) -0.1643(3) 0.4753(3) 0.0324(12) Uani 1 1 d . . .
H104 H 0.7133 -0.1810 0.5203 0.039 Uiso 1 1 calc R . .
C105 C 0.6850(3) -0.1020(3) 0.4327(3) 0.0291(12) Uani 1 1 d . . .
H105 H 0.6377 -0.0752 0.4507 0.035 Uiso 1 1 calc R . .
N12 N 0.8888(2) -0.0755(2) 0.1797(2) 0.0239(9) Uani 1 1 d . . .
C121 C 0.8435(3) -0.1220(3) 0.2251(3) 0.0247(11) Uani 1 1 d . . .
C122 C 0.8406(3) -0.2047(3) 0.2148(3) 0.0283(12) Uani 1 1 d . . .
H122 H 0.8075 -0.2361 0.2431 0.034 Uiso 1 1 calc R . .
C123 C 0.8864(4) -0.2399(3) 0.1630(3) 0.0338(13) Uani 1 1 d . . .
H123 H 0.8850 -0.2949 0.1566 0.041 Uiso 1 1 calc R . .
C124 C 0.9349(4) -0.1922(3) 0.1203(3) 0.0353(13) Uani 1 1 d . . .
H124 H 0.9690 -0.2149 0.0869 0.042 Uiso 1 1 calc R . .
C125 C 0.9316(3) -0.1114(3) 0.1283(3) 0.0304(12) Uani 1 1 d . . .
H125 H 0.9601 -0.0796 0.0968 0.036 Uiso 1 1 calc R . .
B1 B 0.4184(5) -0.0421(4) 0.3771(4) 0.0442(17) Uani 1 1 d . . .
B2 B 1.0737(5) 0.1114(4) 0.0946(4) 0.0410(17) Uani 1 1 d . . .
F1 F 0.50114(19) -0.00548(19) 0.36085(17) 0.0393(8) Uani 1 1 d . . .
F2 F 0.3527(3) -0.0480(3) 0.3064(2) 0.0847(13) Uani 1 1 d . . .
F3 F 0.4437(3) -0.1156(2) 0.4071(2) 0.0751(12) Uani 1 1 d . . .
F4 F 0.3833(3) 0.0053(3) 0.4264(3) 0.0848(13) Uani 1 1 d . . .
F5 F 1.00711(19) 0.06089(18) 0.11942(16) 0.0381(7) Uani 1 1 d . . .
F6 F 1.1221(3) 0.0705(3) 0.0508(2) 0.0759(12) Uani 1 1 d . . .
F7 F 1.1335(2) 0.1421(2) 0.1606(2) 0.0627(10) Uani 1 1 d . . .
F8 F 1.0216(2) 0.1734(2) 0.05151(19) 0.0548(9) Uani 1 1 d . . .

loop_
_atom_site_aniso_label
_atom_site_aniso_U_11
_atom_site_aniso_U_22
_atom_site_aniso_U_33
_atom_site_aniso_U_23
_atom_site_aniso_U_13
_atom_site_aniso_U_12
Cu1 0.0170(3) 0.0298(4) 0.0282(4) 0.0012(3) 0.0078(3) -0.0003(3)
Cu2 0.0160(3) 0.0273(4) 0.0257(4) -0.0001(3) 0.0070(3) -0.0002(2)
Cu3 0.0186(3) 0.0286(4) 0.0263(4) -0.0004(3) 0.0079(3) 0.0004(3)
N2 0.022(2) 0.032(2) 0.027(2) -0.0005(19) 0.0128(18) 0.0011(18)
N5 0.032(2) 0.031(2) 0.028(2) -0.001(2) 0.0075(19) -0.005(2)
N8 0.020(2) 0.031(2) 0.029(2) 0.0015(19) 0.0090(18) 0.0013(19)
N11 0.026(2) 0.029(2) 0.029(2) 0.003(2) 0.0101(19) 0.0039(19)
N1 0.025(2) 0.027(2) 0.029(2) -0.0028(19) 0.0110(18) 0.0003(18)
C11 0.027(3) 0.030(3) 0.024(3) 0.005(2) 0.006(2) 0.000(2)
C12 0.033(3) 0.032(3) 0.035(3) -0.005(3) 0.009(2) -0.006(2)
C13 0.045(3) 0.037(3) 0.037(3) -0.011(3) 0.014(3) -0.005(3)
C14 0.043(3) 0.042(3) 0.039(3) -0.012(3) 0.021(3) 0.003(3)
C15 0.033(3) 0.042(3) 0.035(3) -0.002(3) 0.017(3) -0.002(3)
N3 0.019(2) 0.030(2) 0.033(2) -0.0030(19) 0.0101(19) -0.0006(18)
C31 0.024(3) 0.023(3) 0.031(3) -0.002(2) 0.011(2) -0.003(2)
C32 0.025(3) 0.041(3) 0.025(3) 0.001(2) 0.006(2) -0.004(2)
C33 0.028(3) 0.037(3) 0.038(3) 0.004(3) 0.001(2) -0.005(2)
C34 0.019(3) 0.038(3) 0.045(3) -0.002(3) 0.004(3) 0.002(2)
C35 0.023(3) 0.030(3) 0.040(3) 0.000(2) 0.016(2) 0.001(2)
N4 0.021(2) 0.031(3) 0.031(2) 0.0003(19) 0.0060(18) -0.0031(19)
C41 0.018(2) 0.034(3) 0.031(3) 0.002(2) 0.001(2) -0.002(2)
C42 0.036(3) 0.038(3) 0.036(3) -0.012(3) 0.011(2) -0.007(3)
C43 0.050(4) 0.037(3) 0.048(4) -0.015(3) 0.013(3) -0.015(3)
C44 0.046(3) 0.040(4) 0.046(4) -0.005(3) 0.011(3) -0.016(3)
C45 0.028(3) 0.041(3) 0.036(3) 0.001(3) 0.011(2) -0.002(3)
N6 0.023(2) 0.028(2) 0.029(2) -0.0019(19) 0.0074(18) 0.0003(18)
C61 0.030(3) 0.031(3) 0.027(3) -0.002(2) 0.010(2) 0.004(2)
C62 0.036(3) 0.047(4) 0.037(3) 0.002(3) 0.002(3) -0.004(3)
C63 0.047(4) 0.047(4) 0.026(3) 0.002(3) -0.003(3) 0.002(3)
C64 0.052(4) 0.047(4) 0.031(3) 0.010(3) 0.010(3) -0.002(3)
C65 0.039(3) 0.036(3) 0.033(3) 0.002(3) 0.015(3) -0.004(3)
N7 0.017(2) 0.032(3) 0.036(2) 0.001(2) 0.0052(18) 0.0010(18)
C71 0.024(3) 0.030(3) 0.028(3) 0.000(2) 0.012(2) 0.003(2)
C72 0.031(3) 0.039(3) 0.036(3) 0.007(3) 0.014(2) 0.005(2)
C73 0.027(3) 0.041(3) 0.040(3) 0.002(3) 0.001(2) 0.006(3)
C74 0.020(3) 0.050(4) 0.047(3) -0.001(3) 0.004(3) 0.003(3)
C75 0.018(3) 0.044(3) 0.041(3) 0.000(3) 0.010(2) -0.002(2)
N9 0.017(2) 0.030(2) 0.029(2) -0.0004(19) 0.0086(17) 0.0003(18)
C91 0.029(3) 0.033(3) 0.021(3) 0.002(2) 0.008(2) 0.000(2)
C92 0.028(3) 0.031(3) 0.044(3) 0.002(3) 0.014(2) 0.005(2)
C93 0.036(3) 0.028(3) 0.051(3) -0.002(3) 0.008(3) -0.001(3)
C94 0.023(3) 0.032(3) 0.054(4) 0.005(3) 0.010(2) -0.004(2)
C95 0.019(3) 0.038(3) 0.031(3) -0.002(2) 0.006(2) -0.002(2)
N10 0.018(2) 0.031(2) 0.029(2) 0.0007(19) 0.0072(18) -0.0012(18)
C101 0.020(3) 0.029(3) 0.032(3) -0.004(2) 0.005(2) -0.005(2)
C102 0.035(3) 0.034(3) 0.027(3) 0.002(2) 0.007(2) 0.004(2)
C103 0.036(3) 0.039(3) 0.028(3) 0.004(3) 0.006(2) -0.001(3)
C104 0.033(3) 0.039(3) 0.027(3) 0.004(3) 0.012(2) -0.007(3)
C105 0.021(3) 0.039(3) 0.030(3) -0.003(3) 0.011(2) -0.008(2)
N12 0.018(2) 0.029(2) 0.025(2) -0.0044(18) 0.0040(18) -0.0015(18)
C121 0.014(2) 0.034(3) 0.028(3) 0.004(2) 0.006(2) 0.004(2)
C122 0.022(2) 0.032(3) 0.032(3) 0.002(2) 0.008(2) -0.001(2)
C123 0.038(3) 0.025(3) 0.037(3) -0.003(2) 0.006(3) 0.002(2)
C124 0.035(3) 0.040(4) 0.033(3) -0.009(3) 0.011(2) 0.007(3)
C125 0.026(3) 0.039(3) 0.030(3) 0.001(2) 0.012(2) 0.002(2)
B1 0.037(4) 0.043(4) 0.061(5) -0.001(4) 0.028(4) -0.006(3)
B2 0.039(4) 0.049(4) 0.041(4) -0.012(3) 0.023(3) -0.005(3)
F1 0.0232(15) 0.054(2) 0.0433(18) 0.0052(15) 0.0128(14) -0.0062(14)
F2 0.048(2) 0.109(4) 0.090(3) 0.003(3) 0.000(2) -0.034(2)
F3 0.072(3) 0.060(3) 0.106(3) 0.015(2) 0.045(2) -0.012(2)
F4 0.077(3) 0.095(3) 0.100(3) -0.014(3) 0.057(3) 0.011(2)
F5 0.0325(16) 0.0432(19) 0.0431(18) 0.0044(15) 0.0180(14) -0.0067(14)
F6 0.076(3) 0.094(3) 0.073(3) -0.001(2) 0.050(2) 0.023(2)
F7 0.055(2) 0.062(2) 0.067(2) -0.001(2) 0.0059(18) -0.0188(19)
F8 0.055(2) 0.056(2) 0.059(2) 0.0134(18) 0.0237(17) -0.0028(18)

loop_
_atom_type_symbol
_atom_type_description
_atom_type_scat_dispersion_real
_atom_type_scat_dispersion_imag
_atom_type_scat_source
C C 0.0033 0.0016 'International Tables Vol C Tables 4.2.6.8 and 6.1.1.4'
H H 0.0000 0.0000 'International Tables Vol C Tables 4.2.6.8 and 6.1.1.4'
B B 0.0013 0.0007 'International Tables Vol C Tables 4.2.6.8 and 6.1.1.4'
N N 0.0061 0.0033 'International Tables Vol C Tables 4.2.6.8 and 6.1.1.4'
F F 0.0171 0.0103 'International Tables Vol C Tables 4.2.6.8 and 6.1.1.4'
Cu Cu 0.3201 1.2651 'International Tables Vol C Tables 4.2.6.8 and 6.1.1.4'

loop_
_geom_angle_atom_site_label_1
_geom_angle_atom_site_label_2
_geom_angle_atom_site_label_3
_geom_angle
_geom_angle_site_symmetry_1
_geom_angle_site_symmetry_3
_geom_angle_publ_flag
N10 Cu1 N7 171.21(15) . . ?
N10 Cu1 N1 88.27(15) . . ?
N7 Cu1 N1 91.98(16) . . ?
N10 Cu1 N4 87.56(15) . . ?
N7 Cu1 N4 90.02(16) . . ?
N1 Cu1 N4 165.37(14) . . ?
N10 Cu1 F1 96.31(13) . . ?
N7 Cu1 F1 92.43(13) . . ?
N1 Cu1 F1 94.60(13) . . ?
N4 Cu1 F1 99.79(13) . . ?
N10 Cu1 Cu2 85.65(11) . . ?
N7 Cu1 Cu2 85.66(11) . . ?
N1 Cu1 Cu2 82.97(10) . . ?
N4 Cu1 Cu2 82.74(10) . . ?
F1 Cu1 Cu2 176.84(9) . . ?
N8 Cu2 N11 176.70(15) . . ?
N8 Cu2 N2 90.13(16) . . ?
N11 Cu2 N2 91.02(16) . . ?
N8 Cu2 N5 89.82(16) . . ?
N11 Cu2 N5 89.22(17) . . ?
N2 Cu2 N5 176.60(16) . . ?
N8 Cu2 Cu3 91.11(11) . . ?
N11 Cu2 Cu3 92.03(11) . . ?
N2 Cu2 Cu3 87.95(11) . . ?
N5 Cu2 Cu3 88.65(12) . . ?
N8 Cu2 Cu1 88.37(11) . . ?
N11 Cu2 Cu1 88.50(11) . . ?
N2 Cu2 Cu1 92.18(11) . . ?
N5 Cu2 Cu1 91.21(12) . . ?
Cu3 Cu2 Cu1 179.46(3) . . ?
N6 Cu3 N3 170.91(15) . . ?
N6 Cu3 N9 89.33(15) . . ?
N3 Cu3 N9 89.80(15) . . ?
N6 Cu3 N12 89.52(15) . . ?
N3 Cu3 N12 89.08(15) . . ?
N9 Cu3 N12 165.63(14) . . ?
N6 Cu3 F5 94.79(13) . . ?
N3 Cu3 F5 94.27(13) . . ?
N9 Cu3 F5 100.07(13) . . ?
N12 Cu3 F5 94.30(13) . . ?
N6 Cu3 Cu2 85.10(11) . . ?
N3 Cu3 Cu2 85.82(11) . . ?
N9 Cu3 Cu2 83.06(10) . . ?
N12 Cu3 Cu2 82.57(10) . . ?
F5 Cu3 Cu2 176.87(8) . . ?
C11 N2 C31 123.9(4) . . ?
C11 N2 Cu2 117.0(3) . . ?
C31 N2 Cu2 119.1(3) . . ?
C61 N5 C41 124.9(4) . . ?
C61 N5 Cu2 118.6(3) . . ?
C41 N5 Cu2 116.3(3) . . ?
C71 N8 C91 123.4(4) . . ?
C71 N8 Cu2 118.9(3) . . ?
C91 N8 Cu2 117.7(3) . . ?
C121 N11 C101 124.1(4) . . ?
C121 N11 Cu2 115.9(3) . . ?
C101 N11 Cu2 119.7(3) . . ?
C15 N1 C11 118.8(4) . . ?
C15 N1 Cu1 117.5(3) . . ?
C11 N1 Cu1 123.7(3) . . ?
N1 C11 N2 116.6(4) . . ?
N1 C11 C12 119.2(4) . . ?
N2 C11 C12 124.1(4) . . ?
C13 C12 C11 120.4(5) . . ?
C12 C13 C14 119.2(5) . . ?
C15 C14 C13 118.4(5) . . ?
N1 C15 C14 123.8(5) . . ?
C35 N3 C31 119.6(4) . . ?
C35 N3 Cu3 118.9(3) . . ?
C31 N3 Cu3 121.5(3) . . ?
N3 C31 N2 115.5(4) . . ?
N3 C31 C32 118.8(4) . . ?
N2 C31 C32 125.5(4) . . ?
C33 C32 C31 121.0(5) . . ?
C32 C33 C34 119.7(5) . . ?
C35 C34 C33 117.4(5) . . ?
N3 C35 C34 123.4(5) . . ?
C45 N4 C41 117.8(4) . . ?
C45 N4 Cu1 118.5(3) . . ?
C41 N4 Cu1 123.5(3) . . ?
N4 C41 N5 115.4(4) . . ?
N4 C41 C42 120.3(4) . . ?
N5 C41 C42 124.0(5) . . ?
C43 C42 C41 120.1(5) . . ?
C42 C43 C44 119.7(5) . . ?
C45 C44 C43 117.6(5) . . ?
N4 C45 C44 124.6(5) . . ?
C65 N6 C61 119.0(4) . . ?
C65 N6 Cu3 118.6(3) . . ?
C61 N6 Cu3 122.4(3) . . ?
N6 C61 N5 115.8(4) . . ?
N6 C61 C62 119.5(5) . . ?
N5 C61 C62 124.5(5) . . ?
C63 C62 C61 120.1(5) . . ?
C62 C63 C64 120.2(5) . . ?
C65 C64 C63 117.2(5) . . ?
N6 C65 C64 123.9(5) . . ?
C71 N7 C75 118.7(4) . . ?
C71 N7 Cu1 121.5(3) . . ?
C75 N7 Cu1 119.7(3) . . ?
N7 C71 N8 115.9(4) . . ?
N7 C71 C72 119.5(4) . . ?
N8 C71 C72 124.4(4) . . ?
C73 C72 C71 120.4(5) . . ?
C72 C73 C74 119.2(5) . . ?
C75 C74 C73 119.0(5) . . ?
C74 C75 N7 123.2(5) . . ?
C95 N9 C91 118.4(4) . . ?
C95 N9 Cu3 118.6(3) . . ?
C91 N9 Cu3 123.1(3) . . ?
N9 C91 N8 115.2(4) . . ?
N9 C91 C92 120.0(4) . . ?
N8 C91 C92 124.6(4) . . ?
C93 C92 C91 119.9(5) . . ?
C92 C93 C94 120.0(5) . . ?
C95 C94 C93 118.3(5) . . ?
N9 C95 C94 123.3(4) . . ?
C101 N10 C105 119.6(4) . . ?
C101 N10 Cu1 122.0(3) . . ?
C105 N10 Cu1 118.3(3) . . ?
N10 C101 N11 115.8(4) . . ?
N10 C101 C102 119.0(4) . . ?
N11 C101 C102 125.1(4) . . ?
C103 C102 C101 120.5(5) . . ?
C102 C103 C104 120.0(5) . . ?
C105 C104 C103 118.2(5) . . ?
N10 C105 C104 122.6(5) . . ?
C125 N12 C121 119.0(4) . . ?
C125 N12 Cu3 117.2(3) . . ?
C121 N12 Cu3 123.6(3) . . ?
N11 C121 N12 115.5(4) . . ?
N11 C121 C122 125.3(4) . . ?
N12 C121 C122 119.2(4) . . ?
C123 C122 C121 120.6(5) . . ?
C122 C123 C124 119.2(5) . . ?
C125 C124 C123 118.9(5) . . ?
N12 C125 C124 123.0(5) . . ?
F4 B1 F3 112.7(6) . . ?
F4 B1 F2 110.2(6) . . ?
F3 B1 F2 110.7(6) . . ?
F4 B1 F1 109.0(5) . . ?
F3 B1 F1 107.9(5) . . ?
F2 B1 F1 106.1(5) . . ?
F6 B2 F7 112.0(5) . . ?
F6 B2 F8 110.3(5) . . ?
F7 B2 F8 109.7(5) . . ?
F6 B2 F5 110.2(5) . . ?
F7 B2 F5 107.2(5) . . ?
F8 B2 F5 107.2(5) . . ?
B1 F1 Cu1 155.3(4) . . ?
B2 F5 Cu3 148.5(3) . . ?

loop_
_geom_bond_atom_site_label_1
_geom_bond_atom_site_label_2
_geom_bond_distance
_geom_bond_site_symmetry_2
_geom_bond_publ_flag
Cu1 N10 2.014(4) . y
Cu1 N7 2.025(4) . y
Cu1 N1 2.074(4) . y
Cu1 N4 2.084(4) . y
Cu1 F1 2.239(3) . y
Cu1 Cu2 2.4035(8) . y
Cu2 N8 1.963(4) . y
Cu2 N11 1.972(4) . y
Cu2 N2 1.970(4) . y
Cu2 N5 1.982(4) . y
Cu2 Cu3 2.4029(8) . y
Cu3 N6 2.024(4) . y
Cu3 N3 2.022(4) . y
Cu3 N9 2.071(4) . y
Cu3 N12 2.076(4) . y
Cu3 F5 2.254(3) . y
N2 C11 1.371(6) . ?
N2 C31 1.382(6) . ?
N5 C61 1.379(6) . ?
N5 C41 1.379(6) . ?
N8 C71 1.375(6) . ?
N8 C91 1.382(6) . ?
N11 C121 1.368(6) . ?
N11 C101 1.378(6) . ?
N1 C15 1.353(6) . ?
N1 C11 1.361(6) . ?
C11 C12 1.420(7) . ?
C12 C13 1.369(7) . ?
C13 C14 1.395(7) . ?
C14 C15 1.358(7) . ?
N3 C35 1.362(6) . ?
N3 C31 1.362(6) . ?
C31 C32 1.395(6) . ?
C32 C33 1.373(7) . ?
C33 C34 1.397(7) . ?
C34 C35 1.363(7) . ?
N4 C45 1.351(6) . ?
N4 C41 1.366(6) . ?
C41 C42 1.404(7) . ?
C42 C43 1.359(7) . ?
C43 C44 1.404(8) . ?
C44 C45 1.354(7) . ?
N6 C65 1.349(6) . ?
N6 C61 1.356(6) . ?
C61 C62 1.403(7) . ?
C62 C63 1.368(8) . ?
C63 C64 1.387(8) . ?
C64 C65 1.368(7) . ?
N7 C71 1.360(6) . ?
N7 C75 1.371(6) . ?
C71 C72 1.406(7) . ?
C72 C73 1.381(7) . ?
C73 C74 1.380(7) . ?
C74 C75 1.354(7) . ?
N9 C95 1.361(6) . ?
N9 C91 1.374(6) . ?
C91 C92 1.393(7) . ?
C92 C93 1.373(7) . ?
C93 C94 1.386(7) . ?
C94 C95 1.359(7) . ?
N10 C101 1.359(6) . ?
N10 C105 1.361(6) . ?
C101 C102 1.404(7) . ?
C102 C103 1.365(7) . ?
C103 C104 1.384(7) . ?
C104 C105 1.367(7) . ?
N12 C125 1.350(6) . ?
N12 C121 1.385(6) . ?
C121 C122 1.401(7) . ?
C122 C123 1.376(7) . ?
C123 C124 1.391(7) . ?
C124 C125 1.367(7) . ?
B1 F4 1.359(8) . y
B1 F3 1.360(8) . y
B1 F2 1.390(8) . y
B1 F1 1.425(7) . y
B2 F6 1.342(7) . y
B2 F7 1.383(7) . y
B2 F8 1.403(8) . y
B2 F5 1.421(7) . y
